data_7243533
loop_
_publ_author_name
'Wu, Xiaoling'
'Li, Zi-Jian'
'Zhou, He'
'Li, Lin'
'Qian, Zhenghua'
'Qian, Nan'
'Chu, Xinxin'
'Liu, Wei'

_publ_section_title
;
 A microporous Ce-based MOF with the octahedron cage for highly selective
 adsorption towards xenon over krypton
;
_journal_issue 49
_journal_name_full 'RSC Advances'
_journal_page_first 30918
_journal_page_last 30924
_journal_paper_doi 10.1039/D1RA04824D
_journal_volume 11
_journal_year 2021
_chemical_formula_moiety 'C29 H16 Ce O8'
_chemical_formula_sum 'C29 H16 Ce O8'
_chemical_formula_weight 632.54
_space_group_crystal_system triclinic
_space_group_IT_number 2
_space_group_name_Hall '-P 1'
_space_group_name_H-M_alt 'P -1'
_atom_sites_solution_hydrogens geom
_audit_block_doi 10.5517/ccdc.csd.cc280cf3
_audit_creation_date 2020-07-03
_audit_creation_method
;
Olex2 1.2
(compiled 2018.05.29 svn.r3508 for OlexSys, GUI svn.r5506)
;
_audit_update_record
;
2021-05-25 deposited with the CCDC.	2021-08-25 downloaded from the CCDC.
;
_cell_angle_alpha 67.680(3)
_cell_angle_beta 69.005(3)
_cell_angle_gamma 67.206(3)
_cell_formula_units_Z 2
_cell_length_a 12.1829(10)
_cell_length_b 14.9798(13)
_cell_length_c 15.5382(13)
_cell_measurement_reflns_used 9848
_cell_measurement_temperature 100
_cell_measurement_theta_max 27.576
_cell_measurement_theta_min 2.400
_cell_volume 2343.1(3)
_computing_cell_refinement 'SAINT V8.38A (?, 2016)'
_computing_data_reduction 'SAINT V8.38A (?, 2016)'
_computing_molecular_graphics 'Olex2 (Dolomanov et al., 2009)'
_computing_publication_material 'Olex2 (Dolomanov et al., 2009)'
_computing_structure_refinement 'ShelXL (Sheldrick, 2015)'
_diffrn_ambient_temperature 100
_diffrn_measured_fraction_theta_full 0.986
_diffrn_measured_fraction_theta_max 0.975
_diffrn_measurement_device_type 'Bruker D8-Venture'
_diffrn_measurement_method '\f and \w scans'
_diffrn_radiation_type MoK\a
_diffrn_radiation_wavelength 0.71073
_diffrn_reflns_av_R_equivalents 0.0390
_diffrn_reflns_av_unetI/netI 0.0397
_diffrn_reflns_Laue_measured_fraction_full 0.986
_diffrn_reflns_Laue_measured_fraction_max 0.975
_diffrn_reflns_limit_h_max 15
_diffrn_reflns_limit_h_min -15
_diffrn_reflns_limit_k_max 19
_diffrn_reflns_limit_k_min -19
_diffrn_reflns_limit_l_max 20
_diffrn_reflns_limit_l_min -20
_diffrn_reflns_number 38851
_diffrn_reflns_point_group_measured_fraction_full 0.986
_diffrn_reflns_point_group_measured_fraction_max 0.975
_diffrn_reflns_theta_full 25.242
_diffrn_reflns_theta_max 27.628
_diffrn_reflns_theta_min 2.070
_diffrn_standards_number 0
_exptl_absorpt_coefficient_mu 0.999
_exptl_absorpt_correction_T_max 0.7456
_exptl_absorpt_correction_T_min 0.6258
_exptl_absorpt_correction_type multi-scan
_exptl_absorpt_process_details
'SADABS-2016/2 (Bruker,2016/2) was used for absorption correction. wR2(int) was 0.0871 before and 0.0534 after correction. The Ratio of minimum to maximum transmission is 0.8393. The \l/2 correction factor is Not present.'
_exptl_crystal_colour colourless
_exptl_crystal_colour_primary colourless
_exptl_crystal_density_diffrn 0.897
_exptl_crystal_description block
_exptl_crystal_F_000 624
_exptl_crystal_size_max 0.2
_exptl_crystal_size_mid 0.18
_exptl_crystal_size_min 0.1
_refine_diff_density_max 2.167
_refine_diff_density_min -1.619
_refine_diff_density_rms 0.121
_refine_ls_extinction_method none
_refine_ls_goodness_of_fit_ref 1.081
_refine_ls_hydrogen_treatment constr
_refine_ls_matrix_type full
_refine_ls_number_parameters 343
_refine_ls_number_reflns 10628
_refine_ls_number_restraints 0
_refine_ls_restrained_S_all 1.081
_refine_ls_R_factor_all 0.0480
_refine_ls_R_factor_gt 0.0434
_refine_ls_shift/su_max 0.001
_refine_ls_shift/su_mean 0.000
_refine_ls_structure_factor_coef Fsqd
_refine_ls_weighting_details 'w=1/[\s^2^(Fo^2^)+(0.0603P)^2^+5.5610P] where P=(Fo^2^+2Fc^2^)/3'
_refine_ls_weighting_scheme calc
_refine_ls_wR_factor_gt 0.1213
_refine_ls_wR_factor_ref 0.1235
_reflns_Friedel_coverage 0.000
_reflns_number_gt 9564
_reflns_number_total 10628
_reflns_threshold_expression 'I > 2\s(I)'
_cod_data_source_file d1ra04824d2.cif
_cod_data_source_block a_sq
_cod_original_cell_volume 2343.1(4)
_cod_database_code 7243533
_shelx_shelxl_version_number 2014/7
_shelx_space_group_comment
;
The symmetry employed for this shelxl refinement is uniquely defined
by the following loop, which should always be used as a source of
symmetry information in preference to the above space-group names.
They are only intended as comments.
;
_shelx_estimated_absorpt_t_max 0.907
_shelx_estimated_absorpt_t_min 0.825
_olex2_refinement_description
;
1. Fixed Uiso
 At 1.2 times of:
  All C(H) groups
2.a Aromatic/amide H refined with riding coordinates:
 C9(H9), C13(H13), C14(H14), C15(H15), C17(H17), C19(H19), C20(H20), C21(H21),
 C22(H22), C23(H23), C24(H24), C25(H25), C26(H26), C27(H27), C28(H28), C29(H29)
;
_olex2_submission_special_instructions 'No special instructions were received'

loop_
_space_group_symop_operation_xyz
'x, y, z'
'-x, -y, -z'

loop_
_atom_site_label
_atom_site_type_symbol
_atom_site_fract_x
_atom_site_fract_y
_atom_site_fract_z
_atom_site_U_iso_or_equiv
_atom_site_adp_type
_atom_site_occupancy
_atom_site_site_symmetry_order
_atom_site_calc_flag
_atom_site_refinement_flags_posn
_atom_site_refinement_flags_adp
_atom_site_refinement_flags_occupancy
_atom_site_disorder_assembly
_atom_site_disorder_group
Ce1 Ce 0.98368(2) -0.11706(2) 0.12520(2) 0.02199(7) Uani 1 1 d . . . . .
O1 O 0.8849(3) 0.0650(2) 0.0749(2) 0.0309(6) Uani 1 1 d . . . . .
O2 O 0.1967(3) 0.1323(2) 0.72429(19) 0.0343(7) Uani 1 1 d . . . . .
O3 O 0.0834(3) 0.7164(2) 0.2371(2) 0.0350(7) Uani 1 1 d . . . . .
O4 O 0.1427(3) 0.0972(2) -0.02638(19) 0.0314(6) Uani 1 1 d . . . . .
O5 O 0.1439(3) -0.0414(2) 0.09932(19) 0.0293(6) Uani 1 1 d . . . . .
O6 O -0.0432(3) 0.7074(2) 0.1704(2) 0.0321(6) Uani 1 1 d . . . . .
O7 O 0.8335(3) 0.2154(2) -0.0268(2) 0.0369(7) Uani 1 1 d . . . . .
O8 O 0.0512(3) 0.0804(2) 0.7204(2) 0.0415(8) Uani 1 1 d . . . . .
C1 C 0.1901(3) 0.0937(3) 0.1098(3) 0.0262(8) Uani 1 1 d . . . . .
C2 C 0.6753(4) 0.1698(3) 0.1082(3) 0.0297(8) Uani 1 1 d . . . . .
C3 C 0.1026(4) 0.5533(3) 0.2304(2) 0.0241(7) Uani 1 1 d . . . . .
C4 C 0.8066(4) 0.1483(3) 0.0488(3) 0.0301(8) Uani 1 1 d . . . . .
C5 C 0.2217(3) 0.3480(3) 0.2460(2) 0.0234(7) Uani 1 1 d . . . . .
C6 C 0.0431(4) 0.6658(3) 0.2125(3) 0.0281(8) Uani 1 1 d . . . . .
C7 C 0.1435(4) 0.1152(3) 0.6794(3) 0.0323(9) Uani 1 1 d . . . . .
C8 C 0.2588(3) 0.1912(3) 0.3700(3) 0.0265(8) Uani 1 1 d . . . . .
C9 C 0.6349(4) 0.1000(3) 0.1912(3) 0.0316(9) Uani 1 1 d . . . . .
H9 H 0.6914 0.0373 0.2140 0.038 Uiso 1 1 calc R . . . .
C10 C 0.1855(4) 0.1392(3) 0.5715(3) 0.0312(9) Uani 1 1 d . . . . .
C11 C 0.1562(3) 0.0463(3) 0.0574(3) 0.0274(8) Uani 1 1 d . . . . .
C12 C 0.2464(3) 0.1857(3) 0.2103(3) 0.0253(7) Uani 1 1 d . . . . .
C13 C 0.2108(4) 0.0424(3) 0.2007(3) 0.0355(9) Uani 1 1 d . . . . .
H13 H 0.2051 -0.0245 0.2298 0.043 Uiso 1 1 calc R . . . .
C14 C 0.2153(4) 0.5102(3) 0.2508(3) 0.0361(9) Uani 1 1 d . . . . .
H14 H 0.2524 0.5499 0.2603 0.043 Uiso 1 1 calc R . . . .
C15 C 0.3351(4) 0.1818(3) 0.4233(3) 0.0345(9) Uani 1 1 d . . . . .
H15 H 0.4132 0.1930 0.3910 0.041 Uiso 1 1 calc R . . . .
C16 C 0.4271(4) 0.2136(3) 0.2112(3) 0.0276(8) Uani 1 1 d . . . . .
C17 C 0.1086(4) 0.1485(4) 0.5198(3) 0.0393(10) Uani 1 1 d . . . . .
H17 H 0.0306 0.1372 0.5525 0.047 Uiso 1 1 calc R . . . .
C18 C 0.2897(3) 0.2334(3) 0.2597(2) 0.0245(7) Uani 1 1 d . . . . .
C19 C 0.1045(4) 0.3917(3) 0.2317(3) 0.0315(8) Uani 1 1 d . . . . .
H19 H 0.0632 0.3514 0.2281 0.038 Uiso 1 1 calc R . . . .
C20 C 0.0466(4) 0.4931(3) 0.2225(3) 0.0314(8) Uani 1 1 d . . . . .
H20 H -0.0329 0.5220 0.2106 0.038 Uiso 1 1 calc R . . . .
C21 C 0.2007(5) 0.1909(3) 0.0690(3) 0.0390(10) Uani 1 1 d . . . . .
H21 H 0.1888 0.2272 0.0064 0.047 Uiso 1 1 calc R . . . .
C22 C 0.4701(4) 0.2830(3) 0.1271(3) 0.0466(13) Uani 1 1 d . . . . .
H22 H 0.4146 0.3464 0.1045 0.056 Uiso 1 1 calc R . . . .
C23 C 0.2396(4) 0.0872(3) 0.2495(3) 0.0358(9) Uani 1 1 d . . . . .
H23 H 0.2551 0.0500 0.3110 0.043 Uiso 1 1 calc R . . . .
C24 C 0.5117(4) 0.1214(3) 0.2413(3) 0.0311(9) Uani 1 1 d . . . . .
H24 H 0.4848 0.0721 0.2971 0.037 Uiso 1 1 calc R . . . .
C25 C 0.5920(4) 0.2607(3) 0.0765(3) 0.0423(11) Uani 1 1 d . . . . .
H25 H 0.6187 0.3087 0.0191 0.051 Uiso 1 1 calc R . . . .
C26 C 0.2762(4) 0.4078(3) 0.2577(3) 0.0368(9) Uani 1 1 d . . . . .
H26 H 0.3552 0.3788 0.2705 0.044 Uiso 1 1 calc R . . . .
C27 C 0.1442(4) 0.1747(4) 0.4189(3) 0.0381(10) Uani 1 1 d . . . . .
H27 H 0.0903 0.1812 0.3839 0.046 Uiso 1 1 calc R . . . .
C28 C 0.2988(4) 0.1561(4) 0.5233(3) 0.0368(9) Uani 1 1 d . . . . .
H28 H 0.3521 0.1502 0.5586 0.044 Uiso 1 1 calc R . . . .
C29 C 0.2282(5) 0.2351(3) 0.1183(3) 0.0398(11) Uani 1 1 d . . . . .
H29 H 0.2352 0.3017 0.0887 0.048 Uiso 1 1 calc R . . . .

loop_
_atom_site_aniso_label
_atom_site_aniso_U_11
_atom_site_aniso_U_22
_atom_site_aniso_U_33
_atom_site_aniso_U_23
_atom_site_aniso_U_13
_atom_site_aniso_U_12
Ce1 0.02418(11) 0.01795(10) 0.01789(10) -0.00622(7) 0.00042(7) -0.00401(7)
O1 0.0301(14) 0.0226(13) 0.0327(14) -0.0088(11) -0.0035(11) -0.0030(11)
O2 0.0340(15) 0.0317(14) 0.0205(13) -0.0045(11) 0.0008(11) -0.0020(12)
O3 0.0544(19) 0.0260(14) 0.0292(14) -0.0076(11) -0.0139(13) -0.0133(13)
O4 0.0316(15) 0.0333(14) 0.0257(13) -0.0067(11) -0.0054(11) -0.0088(12)
O5 0.0281(14) 0.0272(13) 0.0292(13) -0.0071(11) -0.0048(11) -0.0075(11)
O6 0.0325(15) 0.0221(13) 0.0370(15) -0.0035(11) -0.0114(12) -0.0052(11)
O7 0.0343(15) 0.0244(13) 0.0309(14) -0.0095(11) 0.0104(12) -0.0022(11)
O8 0.059(2) 0.0421(17) 0.0248(14) -0.0164(13) 0.0089(14) -0.0268(16)
C1 0.0228(17) 0.0238(17) 0.0236(17) -0.0098(14) 0.0021(14) -0.0023(14)
C2 0.0261(19) 0.0244(18) 0.0267(18) -0.0091(15) 0.0021(15) -0.0010(15)
C3 0.0288(18) 0.0222(17) 0.0201(16) -0.0084(13) -0.0037(14) -0.0059(14)
C4 0.034(2) 0.0211(17) 0.0278(18) -0.0139(15) 0.0019(16) -0.0028(15)
C5 0.0223(17) 0.0202(16) 0.0204(16) -0.0079(13) -0.0003(13) -0.0010(13)
C6 0.036(2) 0.0231(17) 0.0200(16) -0.0052(14) -0.0011(15) -0.0092(16)
C7 0.041(2) 0.0234(18) 0.0246(18) -0.0064(15) -0.0028(17) -0.0065(16)
C8 0.0267(18) 0.0214(17) 0.0191(16) -0.0087(13) 0.0029(14) 0.0008(14)
C9 0.030(2) 0.0214(17) 0.0262(18) -0.0063(14) 0.0004(16) 0.0029(15)
C10 0.033(2) 0.0243(18) 0.0234(18) -0.0093(14) 0.0035(16) -0.0021(15)
C11 0.0234(18) 0.0267(18) 0.0239(17) -0.0093(14) 0.0022(14) -0.0041(14)
C12 0.0240(17) 0.0218(17) 0.0231(17) -0.0085(14) -0.0009(14) -0.0017(14)
C13 0.046(2) 0.0240(19) 0.035(2) -0.0024(16) -0.0138(19) -0.0105(17)
C14 0.044(2) 0.0260(19) 0.051(3) -0.0130(18) -0.025(2) -0.0078(17)
C15 0.031(2) 0.046(2) 0.0238(18) -0.0148(17) 0.0015(16) -0.0119(18)
C16 0.031(2) 0.0216(17) 0.0192(16) -0.0071(13) 0.0009(15) -0.0021(15)
C17 0.030(2) 0.045(2) 0.029(2) -0.0055(18) 0.0030(17) -0.0106(18)
C18 0.0276(18) 0.0196(16) 0.0191(16) -0.0073(13) -0.0006(14) -0.0022(14)
C19 0.0253(19) 0.0251(18) 0.046(2) -0.0122(17) -0.0095(17) -0.0065(15)
C20 0.0251(19) 0.0244(18) 0.046(2) -0.0118(17) -0.0133(17) -0.0029(15)
C21 0.064(3) 0.029(2) 0.0201(18) -0.0060(15) -0.0071(19) -0.013(2)
C22 0.031(2) 0.028(2) 0.041(2) 0.0020(18) 0.0071(19) 0.0066(17)
C23 0.048(3) 0.029(2) 0.030(2) -0.0008(16) -0.0175(19) -0.0112(18)
C24 0.030(2) 0.0229(18) 0.0240(18) -0.0027(14) -0.0002(15) -0.0006(15)
C25 0.030(2) 0.026(2) 0.039(2) 0.0010(17) 0.0062(18) 0.0016(16)
C26 0.027(2) 0.030(2) 0.057(3) -0.0151(19) -0.0209(19) 0.0002(16)
C27 0.030(2) 0.048(3) 0.027(2) -0.0017(18) -0.0064(17) -0.0116(19)
C28 0.039(2) 0.047(2) 0.0242(19) -0.0119(18) -0.0032(17) -0.015(2)
C29 0.067(3) 0.0242(19) 0.0252(19) -0.0046(15) -0.007(2) -0.017(2)

loop_
_atom_type_symbol
_atom_type_description
_atom_type_scat_dispersion_real
_atom_type_scat_dispersion_imag
_atom_type_scat_source
C C 0.0033 0.0016 'International Tables Vol C Tables 4.2.6.8 and 6.1.1.4'
H H 0.0000 0.0000 'International Tables Vol C Tables 4.2.6.8 and 6.1.1.4'
Ce Ce -0.2486 2.6331 'International Tables Vol C Tables 4.2.6.8 and 6.1.1.4'
O O 0.0106 0.0060 'International Tables Vol C Tables 4.2.6.8 and 6.1.1.4'

loop_
_geom_angle_atom_site_label_1
_geom_angle_atom_site_label_2
_geom_angle_atom_site_label_3
_geom_angle
_geom_angle_site_symmetry_1
_geom_angle_site_symmetry_3
_geom_angle_publ_flag
O1 Ce1 O1 78.66(9) . 2_755 ?
O1 Ce1 O2 89.33(9) . 2_656 ?
O1 Ce1 O3 155.47(10) . 1_645 ?
O1 Ce1 O5 75.95(9) . 1_655 ?
O1 Ce1 O6 144.79(10) . 1_645 ?
O1 Ce1 O7 125.83(9) . 2_755 ?
O1 Ce1 O8 82.21(10) . 2_656 ?
O1 Ce1 C4 101.92(10) . 2_755 ?
O1 Ce1 C4 24.56(9) 2_755 2_755 ?
O1 Ce1 C6 166.52(10) . 1_645 ?
O1 Ce1 C6 112.14(9) 2_755 1_645 ?
O1 Ce1 C7 88.53(10) . 2_656 ?
O2 Ce1 O1 159.97(9) 2_656 2_755 ?
O2 Ce1 C4 166.12(10) 2_656 2_755 ?
O2 Ce1 C6 77.98(10) 2_656 1_645 ?
O2 Ce1 C7 25.73(12) 2_656 2_656 ?
O3 Ce1 O1 117.90(9) 1_645 2_755 ?
O3 Ce1 O2 78.97(9) 1_645 2_656 ?
O3 Ce1 O6 50.90(9) 1_645 1_645 ?
O3 Ce1 C4 93.34(10) 1_645 2_755 ?
O3 Ce1 C6 25.75(10) 1_645 1_645 ?
O3 Ce1 C7 71.58(11) 1_645 2_656 ?
O4 Ce1 O1 75.19(10) 2_655 . ?
O4 Ce1 O1 70.87(9) 2_655 2_755 ?
O4 Ce1 O2 90.70(10) 2_655 2_656 ?
O4 Ce1 O3 125.89(9) 2_655 1_645 ?
O4 Ce1 O5 133.19(9) 2_655 1_655 ?
O4 Ce1 O6 75.24(9) 2_655 1_645 ?
O4 Ce1 O7 90.75(11) 2_655 2_755 ?
O4 Ce1 O8 136.28(11) 2_655 2_656 ?
O4 Ce1 C4 84.45(11) 2_655 2_755 ?
O4 Ce1 C6 100.16(11) 2_655 1_645 ?
O4 Ce1 C7 115.25(12) 2_655 2_656 ?
O5 Ce1 O1 67.87(9) 1_655 2_755 ?
O5 Ce1 O2 124.91(10) 1_655 2_656 ?
O5 Ce1 O3 93.07(9) 1_655 1_645 ?
O5 Ce1 O6 139.16(9) 1_655 1_645 ?
O5 Ce1 O7 77.42(10) 1_655 2_755 ?
O5 Ce1 O8 73.65(10) 1_655 2_656 ?
O5 Ce1 C4 66.55(10) 1_655 2_755 ?
O5 Ce1 C6 115.04(11) 1_655 1_645 ?
O5 Ce1 C7 99.95(11) 1_655 2_656 ?
O6 Ce1 O1 108.85(9) 1_645 2_755 ?
O6 Ce1 O2 72.38(9) 1_645 2_656 ?
O6 Ce1 C4 93.79(10) 1_645 2_755 ?
O6 Ce1 C6 25.71(11) 1_645 1_645 ?
O6 Ce1 C7 87.12(10) 1_645 2_656 ?
O7 Ce1 O1 47.64(8) 2_755 2_755 ?
O7 Ce1 O2 143.83(9) 2_755 2_656 ?
O7 Ce1 O3 71.08(10) 2_755 1_645 ?
O7 Ce1 O6 73.11(9) 2_755 1_645 ?
O7 Ce1 O8 132.39(12) 2_755 2_656 ?
O7 Ce1 C4 23.93(9) 2_755 2_755 ?
O7 Ce1 C6 66.20(10) 2_755 1_645 ?
O7 Ce1 C7 142.34(11) 2_755 2_656 ?
O8 Ce1 O1 140.07(9) 2_656 2_755 ?
O8 Ce1 O2 51.66(10) 2_656 2_656 ?
O8 Ce1 O3 73.60(10) 2_656 1_645 ?
O8 Ce1 O6 107.00(9) 2_656 1_645 ?
O8 Ce1 C4 137.32(12) 2_656 2_755 ?
O8 Ce1 C6 93.23(10) 2_656 1_645 ?
O8 Ce1 C7 26.30(12) 2_656 2_656 ?
C6 Ce1 C4 90.05(10) 1_645 2_755 ?
C7 Ce1 O1 164.03(10) 2_656 2_755 ?
C7 Ce1 C4 159.71(13) 2_656 2_755 ?
C7 Ce1 C6 82.01(10) 2_656 1_645 ?
Ce1 O1 Ce1 101.34(9) . 2_755 ?
C4 O1 Ce1 83.3(2) . 2_755 ?
C4 O1 Ce1 160.7(3) . . ?
C7 O2 Ce1 90.6(2) . 2_656 ?
C6 O3 Ce1 92.5(2) . 1_465 ?
C11 O4 Ce1 136.7(3) . 2_655 ?
C11 O5 Ce1 133.5(3) . 1_455 ?
C6 O6 Ce1 92.3(2) . 1_465 ?
C4 O7 Ce1 102.6(2) . 2_755 ?
C7 O8 Ce1 92.9(3) . 2_656 ?
C13 C1 C11 121.2(3) . . ?
C21 C1 C11 120.8(4) . . ?
C21 C1 C13 118.0(4) . . ?
C9 C2 C4 122.2(3) . . ?
C25 C2 C4 118.7(3) . . ?
C25 C2 C9 119.0(4) . . ?
C14 C3 C6 120.3(4) . . ?
C14 C3 C20 119.0(4) . . ?
C20 C3 C6 120.6(4) . . ?
O1 C4 Ce1 72.1(2) . 2_755 ?
O1 C4 C2 120.4(3) . . ?
O7 C4 Ce1 53.46(18) . 2_755 ?
O7 C4 O1 122.2(4) . . ?
O7 C4 C2 117.5(3) . . ?
C2 C4 Ce1 157.6(3) . 2_755 ?
C19 C5 C18 123.0(3) . . ?
C19 C5 C26 118.0(3) . . ?
C26 C5 C18 118.7(3) . . ?
O3 C6 Ce1 61.8(2) . 1_465 ?
O3 C6 C3 119.4(4) . . ?
O6 C6 Ce1 62.02(19) . 1_465 ?
O6 C6 O3 121.7(4) . . ?
O6 C6 C3 118.9(3) . . ?
C3 C6 Ce1 163.1(2) . 1_465 ?
O2 C7 Ce1 63.6(2) . 2_656 ?
O2 C7 O8 123.0(4) . . ?
O2 C7 C10 119.7(4) . . ?
O8 C7 Ce1 60.8(2) . 2_656 ?
O8 C7 C10 117.3(4) . . ?
C10 C7 Ce1 165.5(3) . 2_656 ?
C15 C8 C18 121.5(3) . . ?
C15 C8 C27 118.5(4) . . ?
C27 C8 C18 119.5(4) . . ?
C2 C9 C24 120.2(4) . . ?
C17 C10 C7 119.8(4) . . ?
C17 C10 C28 119.5(4) . . ?
C28 C10 C7 120.7(4) . . ?
O4 C11 C1 117.1(3) . . ?
O5 C11 O4 124.8(4) . . ?
O5 C11 C1 118.2(3) . . ?
C23 C12 C18 121.8(3) . . ?
C23 C12 C29 116.9(4) . . ?
C29 C12 C18 120.8(3) . . ?
C23 C13 C1 121.0(4) . . ?
C3 C14 C26 120.3(4) . . ?
C8 C15 C28 121.0(4) . . ?
C22 C16 C18 120.6(3) . . ?
C24 C16 C18 121.5(3) . . ?
C24 C16 C22 117.4(4) . . ?
C10 C17 C27 120.6(4) . . ?
C8 C18 C5 101.9(3) . . ?
C12 C18 C5 112.6(3) . . ?
C12 C18 C8 113.1(3) . . ?
C16 C18 C5 112.2(3) . . ?
C16 C18 C8 114.7(3) . . ?
C16 C18 C12 102.8(3) . . ?
C20 C19 C5 120.9(4) . . ?
C19 C20 C3 121.0(4) . . ?
C29 C21 C1 120.6(4) . . ?
C25 C22 C16 121.1(4) . . ?
C13 C23 C12 121.2(4) . . ?
C16 C24 C9 121.4(3) . . ?
C2 C25 C22 120.8(4) . . ?
C5 C26 C14 120.6(4) . . ?
C8 C27 C17 120.2(4) . . ?
C10 C28 C15 120.3(4) . . ?
C21 C29 C12 122.2(4) . . ?

loop_
_geom_bond_atom_site_label_1
_geom_bond_atom_site_label_2
_geom_bond_distance
_geom_bond_site_symmetry_2
_geom_bond_publ_flag
Ce1 O1 2.452(3) . ?
Ce1 O1 2.898(3) 2_755 ?
Ce1 O2 2.579(3) 2_656 ?
Ce1 O3 2.567(3) 1_645 ?
Ce1 O4 2.410(3) 2_655 ?
Ce1 O5 2.462(3) 1_655 ?
Ce1 O6 2.572(3) 1_645 ?
Ce1 O7 2.490(3) 2_755 ?
Ce1 O8 2.515(3) 2_656 ?
Ce1 C4 3.024(4) 2_755 ?
Ce1 C6 2.910(4) 1_645 ?
Ce1 C7 2.878(4) 2_656 ?
O1 Ce1 2.898(3) 2_755 ?
O1 C4 1.265(5) . ?
O2 Ce1 2.579(3) 2_656 ?
O2 C7 1.250(5) . ?
O3 Ce1 2.567(3) 1_465 ?
O3 C6 1.265(5) . ?
O4 Ce1 2.410(3) 2_655 ?
O4 C11 1.268(5) . ?
O5 Ce1 2.462(3) 1_455 ?
O5 C11 1.267(5) . ?
O6 Ce1 2.572(3) 1_465 ?
O6 C6 1.264(5) . ?
O7 Ce1 2.490(3) 2_755 ?
O7 C4 1.257(5) . ?
O8 Ce1 2.515(3) 2_656 ?
O8 C7 1.277(5) . ?
C1 C11 1.498(6) . ?
C1 C13 1.389(6) . ?
C1 C21 1.387(5) . ?
C2 C4 1.510(5) . ?
C2 C9 1.385(5) . ?
C2 C25 1.381(6) . ?
C3 C6 1.512(5) . ?
C3 C14 1.367(6) . ?
C3 C20 1.385(5) . ?
C4 Ce1 3.024(4) 2_755 ?
C5 C18 1.557(5) . ?
C5 C19 1.382(6) . ?
C5 C26 1.396(6) . ?
C6 Ce1 2.910(4) 1_465 ?
C7 Ce1 2.878(4) 2_656 ?
C7 C10 1.507(5) . ?
C8 C15 1.390(6) . ?
C8 C18 1.542(5) . ?
C8 C27 1.396(6) . ?
C9 C24 1.394(5) . ?
C10 C17 1.378(7) . ?
C10 C28 1.385(6) . ?
C12 C18 1.541(5) . ?
C12 C23 1.389(5) . ?
C12 C29 1.392(6) . ?
C13 C23 1.382(6) . ?
C14 C26 1.403(6) . ?
C15 C28 1.395(6) . ?
C16 C18 1.529(5) . ?
C16 C22 1.401(5) . ?
C16 C24 1.393(5) . ?
C17 C27 1.405(6) . ?
C19 C20 1.379(5) . ?
C21 C29 1.370(6) . ?
C22 C25 1.383(6) . ?
